data_2224705
loop_
_publ_author_name
'Loghmani-Khouzani, Hossein'
'Hajiheidari, Dariush'
'Robinson, Ward T.'
'Kia, Reza'

_publ_section_title
;
 2-(Benzo[<i>d</i>]thiazol-2-ylsulfonyl)-1-(4-bromophenyl)ethanone
;
_journal_coeditor_code LH2971
_journal_issue 1
_journal_name_full 'Acta Crystallographica Section E'
_journal_page_first o209
_journal_paper_doi 10.1107/S1600536809053112
_journal_volume 66
_journal_year 2010
_chemical_formula_iupac 'C15 H10 Br N O3 S2'
_chemical_formula_moiety 'C15 H10 Br N O3 S2'
_chemical_formula_sum 'C15 H10 Br N O3 S2'
_chemical_formula_weight 396.27
_chemical_melting_point 470
_chemical_name_systematic
;
2-(Benzo[<i>d</i>]thiazol-2-ylsulfonyl)-1-(4-bromophenyl)ethanone
;
_space_group_IT_number 14
_symmetry_cell_setting monoclinic
_symmetry_space_group_name_Hall '-P 2yn'
_symmetry_space_group_name_H-M 'P 1 21/n 1'
_atom_sites_solution_hydrogens geom
_atom_sites_solution_primary direct
_atom_sites_solution_secondary difmap
_audit_creation_method SHELXL-97
_cell_angle_alpha 90.00
_cell_angle_beta 94.178(3)
_cell_angle_gamma 90.00
_cell_formula_units_Z 4
_cell_length_a 5.6695(10)
_cell_length_b 24.489(4)
_cell_length_c 10.7042(19)
_cell_measurement_reflns_used 3475
_cell_measurement_temperature 296(2)
_cell_measurement_theta_max 30.29
_cell_measurement_theta_min 2.53
_cell_volume 1482.2(4)
_computing_cell_refinement 'SAINT (Bruker, 2005)'
_computing_data_collection 'APEX2 (Bruker, 2005)'
_computing_data_reduction 'SAINT (Bruker, 2005)'
_computing_molecular_graphics 'SHELXTL (Sheldrick, 2008)'
_computing_publication_material 'SHELXTL (Sheldrick, 2008) and PLATON (Spek, 2009)'
_computing_structure_refinement 'SHELXTL (Sheldrick, 2008)'
_computing_structure_solution 'SHELXTL (Sheldrick, 2008)'
_diffrn_ambient_temperature 296(2)
_diffrn_measured_fraction_theta_full 0.982
_diffrn_measured_fraction_theta_max 0.982
_diffrn_measurement_device_type
;
Bruker SMART APEXII CCD area-detector diffractometer
;
_diffrn_measurement_method '\f and \w scans'
_diffrn_radiation_monochromator graphite
_diffrn_radiation_source 'fine-focus sealed tube'
_diffrn_radiation_type MoK\a
_diffrn_radiation_wavelength 0.71073
_diffrn_reflns_av_R_equivalents 0.0382
_diffrn_reflns_av_sigmaI/netI 0.0451
_diffrn_reflns_limit_h_max 6
_diffrn_reflns_limit_h_min -6
_diffrn_reflns_limit_k_max 23
_diffrn_reflns_limit_k_min -29
_diffrn_reflns_limit_l_max 12
_diffrn_reflns_limit_l_min -12
_diffrn_reflns_number 6602
_diffrn_reflns_theta_full 25.00
_diffrn_reflns_theta_max 25.00
_diffrn_reflns_theta_min 2.53
_diffrn_standards_number 0
_exptl_absorpt_coefficient_mu 3.066
_exptl_absorpt_correction_T_max 0.8636
_exptl_absorpt_correction_T_min 0.3634
_exptl_absorpt_correction_type multi-scan
_exptl_absorpt_process_details '(<i>SADABS</i>; Bruker, 2005)'
_exptl_crystal_colour colourless
_exptl_crystal_density_diffrn 1.776
_exptl_crystal_density_method 'not measured'
_exptl_crystal_description plate
_exptl_crystal_F_000 792
_exptl_crystal_size_max 0.42
_exptl_crystal_size_mid 0.30
_exptl_crystal_size_min 0.05
_refine_diff_density_max 0.654
_refine_diff_density_min -0.835
_refine_ls_extinction_method none
_refine_ls_goodness_of_fit_ref 1.033
_refine_ls_hydrogen_treatment constr
_refine_ls_matrix_type full
_refine_ls_number_parameters 199
_refine_ls_number_reflns 2564
_refine_ls_number_restraints 0
_refine_ls_restrained_S_all 1.033
_refine_ls_R_factor_all 0.0456
_refine_ls_R_factor_gt 0.0357
_refine_ls_shift/su_max 0.001
_refine_ls_shift/su_mean 0.000
_refine_ls_structure_factor_coef Fsqd
_refine_ls_weighting_details 'calc w=1/[\s^2^(Fo^2^)+(0.0547P)^2^] where P=(Fo^2^+2Fc^2^)/3'
_refine_ls_weighting_scheme calc
_refine_ls_wR_factor_gt 0.0860
_refine_ls_wR_factor_ref 0.0892
_reflns_number_gt 2140
_reflns_number_total 2564
_reflns_threshold_expression I>2\s(I)
_cod_data_source_file lh2971.cif
_cod_data_source_block I
_cod_depositor_comments
;
The following automatic conversions were performed:
'_symmetry_cell_setting' value 'Monoclinic' changed to 'monoclinic'
according to '/home/saulius/struct/CIF-dictionaries/cif_core.dic'
dictionary named 'cif_core.dic' version 2.4.1 from 2010-06-29.

Automatic conversion script
Id: cif_fix_enum 1527 2010-12-29 10:47:43Z saulius 

The following automatic conversions were performed:

'_symmetry_cell_setting' value 'Monoclinic' changed to 'monoclinic'
according to /home/saulius/struct/CIF-dictionaries/cif_core.dic
dictionary named 'cif_core.dic' version 2.4.1 from 2010-06-29.

Automatic conversion script
Id: cif_fix_values 1715 2011-07-08 13:25:40Z adriana 
;
_cod_original_cell_volume 1482.2(5)
_cod_original_sg_symbol_H-M 'P 21/n'
_cod_database_code 2224705
_cod_database_fobs_code 2224705

loop_
_symmetry_equiv_pos_as_xyz
'x, y, z'
'-x+1/2, y+1/2, -z+1/2'
'-x, -y, -z'
'x-1/2, -y-1/2, z-1/2'

loop_
_atom_site_type_symbol
_atom_site_label
_atom_site_fract_x
_atom_site_fract_y
_atom_site_fract_z
_atom_site_U_iso_or_equiv
_atom_site_adp_type
_atom_site_calc_flag
_atom_site_refinement_flags
_atom_site_occupancy
_atom_site_disorder_assembly
_atom_site_disorder_group
Br Br1 0.73768(6) 0.334681(12) 0.50902(3) 0.02981(14) Uani d . 1 . .
C C6 0.1307(5) 0.72648(11) 0.1923(3) 0.0176(6) Uani d . 1 . .
C C5 0.2796(6) 0.77145(12) 0.2066(3) 0.0254(7) Uani d . 1 . .
H H5A 0.4151 0.7739 0.1630 0.031 Uiso calc R 1 . .
C C4 0.2209(6) 0.81234(12) 0.2872(3) 0.0285(8) Uani d . 1 . .
H H4A 0.3187 0.8427 0.2984 0.034 Uiso calc R 1 . .
C C3 0.0172(6) 0.80883(13) 0.3521(3) 0.0278(8) Uani d . 1 . .
H H3A -0.0167 0.8368 0.4069 0.033 Uiso calc R 1 . .
C C2 -0.1355(6) 0.76516(12) 0.3374(3) 0.0234(7) Uani d . 1 . .
H H2A -0.2719 0.7633 0.3805 0.028 Uiso calc R 1 . .
C C1 -0.0776(5) 0.72389(11) 0.2555(3) 0.0180(6) Uani d . 1 . .
C C7 0.0046(5) 0.64645(11) 0.1287(3) 0.0152(6) Uani d . 1 . .
C C8 0.2422(5) 0.54542(11) 0.1342(3) 0.0161(6) Uani d . 1 . .
H H8A 0.2775 0.5135 0.0852 0.019 Uiso calc R 1 . .
H H8B 0.3830 0.5680 0.1414 0.019 Uiso calc R 1 . .
C C9 0.1874(5) 0.52687(11) 0.2645(3) 0.0187(7) Uani d . 1 . .
C C10 0.3307(5) 0.48088(11) 0.3204(3) 0.0165(6) Uani d . 1 . .
C C15 0.5345(5) 0.46196(11) 0.2724(3) 0.0194(7) Uani d . 1 . .
H H15A 0.5888 0.4782 0.2013 0.023 Uiso calc R 1 . .
C C14 0.6590(5) 0.41889(11) 0.3296(3) 0.0208(7) Uani d . 1 . .
H H14A 0.7975 0.4063 0.2979 0.025 Uiso calc R 1 . .
C C13 0.5753(5) 0.39509(11) 0.4333(3) 0.0202(7) Uani d . 1 . .
C C12 0.3738(6) 0.41345(11) 0.4839(3) 0.0225(7) Uani d . 1 . .
H H12A 0.3209 0.3971 0.5551 0.027 Uiso calc R 1 . .
C C11 0.2519(6) 0.45649(12) 0.4270(3) 0.0226(7) Uani d . 1 . .
H H11A 0.1154 0.4694 0.4603 0.027 Uiso calc R 1 . .
N N1 0.1732(4) 0.68070(9) 0.1198(2) 0.0176(6) Uani d . 1 . .
O O2 0.0855(4) 0.59122(8) -0.07094(18) 0.0240(5) Uani d . 1 . .
O O1 -0.2124(4) 0.55675(8) 0.0658(2) 0.0225(5) Uani d . 1 . .
O O3 0.0318(4) 0.54839(9) 0.3174(2) 0.0296(6) Uani d . 1 . .
S S2 0.01146(13) 0.58258(3) 0.05223(7) 0.01619(19) Uani d . 1 . .
S S1 -0.22406(13) 0.66352(3) 0.21941(7) 0.0196(2) Uani d . 1 . .

loop_
_atom_site_aniso_label
_atom_site_aniso_U_11
_atom_site_aniso_U_22
_atom_site_aniso_U_33
_atom_site_aniso_U_12
_atom_site_aniso_U_13
_atom_site_aniso_U_23
Br1 0.0356(2) 0.0266(2) 0.0268(2) 0.01244(13) -0.00100(16) 0.00696(13)
C6 0.0204(16) 0.0135(14) 0.0185(15) 0.0026(12) -0.0011(13) 0.0023(11)
C5 0.0218(17) 0.0234(16) 0.0309(18) -0.0031(13) 0.0000(14) 0.0022(14)
C4 0.034(2) 0.0193(16) 0.0311(19) -0.0034(14) -0.0076(16) -0.0036(14)
C3 0.035(2) 0.0209(16) 0.0269(18) 0.0068(14) -0.0024(16) -0.0078(13)
C2 0.0246(17) 0.0228(16) 0.0227(17) 0.0080(13) 0.0014(14) -0.0007(12)
C1 0.0195(16) 0.0144(13) 0.0199(16) 0.0022(12) -0.0008(13) 0.0027(12)
C7 0.0165(15) 0.0131(14) 0.0159(16) 0.0031(11) 0.0013(13) 0.0010(11)
C8 0.0169(15) 0.0120(13) 0.0196(16) 0.0020(11) 0.0029(13) 0.0013(11)
C9 0.0219(16) 0.0167(14) 0.0180(16) -0.0032(13) 0.0045(14) -0.0015(12)
C10 0.0199(16) 0.0140(13) 0.0161(15) -0.0011(12) 0.0052(13) -0.0004(11)
C15 0.0198(16) 0.0226(15) 0.0168(16) -0.0014(12) 0.0085(13) 0.0031(12)
C14 0.0176(15) 0.0248(16) 0.0210(16) 0.0048(12) 0.0078(13) -0.0007(13)
C13 0.0275(17) 0.0164(14) 0.0161(16) 0.0040(13) -0.0015(14) 0.0013(12)
C12 0.0281(18) 0.0223(15) 0.0181(16) 0.0040(14) 0.0100(14) 0.0070(12)
C11 0.0234(17) 0.0271(16) 0.0184(16) 0.0059(13) 0.0080(14) 0.0003(13)
N1 0.0183(14) 0.0164(12) 0.0184(13) 0.0011(10) 0.0044(11) 0.0023(10)
O2 0.0311(12) 0.0264(11) 0.0148(11) 0.0048(9) 0.0039(10) 0.0014(8)
O1 0.0169(11) 0.0198(10) 0.0310(13) -0.0034(9) 0.0028(10) -0.0038(9)
O3 0.0376(14) 0.0288(12) 0.0244(12) 0.0144(10) 0.0170(11) 0.0054(10)
S2 0.0176(4) 0.0148(4) 0.0163(4) 0.0011(3) 0.0025(3) -0.0004(3)
S1 0.0183(4) 0.0182(4) 0.0230(4) -0.0002(3) 0.0072(3) 0.0000(3)

loop_
_atom_type_symbol
_atom_type_description
_atom_type_scat_dispersion_real
_atom_type_scat_dispersion_imag
_atom_type_scat_source
C C 0.0033 0.0016 'International Tables Vol C Tables 4.2.6.8 and 6.1.1.4'
H H 0.0000 0.0000 'International Tables Vol C Tables 4.2.6.8 and 6.1.1.4'
N N 0.0061 0.0033 'International Tables Vol C Tables 4.2.6.8 and 6.1.1.4'
O O 0.0106 0.0060 'International Tables Vol C Tables 4.2.6.8 and 6.1.1.4'
S S 0.1246 0.1234 'International Tables Vol C Tables 4.2.6.8 and 6.1.1.4'
Br Br -0.2901 2.4595 'International Tables Vol C Tables 4.2.6.8 and 6.1.1.4'

loop_
_geom_angle_atom_site_label_1
_geom_angle_atom_site_label_2
_geom_angle_atom_site_label_3
_geom_angle_site_symmetry_1
_geom_angle_site_symmetry_3
_geom_angle
_geom_angle_publ_flag
C5 C6 N1 . . 124.8(3) ?
C5 C6 C1 . . 120.5(3) ?
N1 C6 C1 . . 114.6(2) ?
C4 C5 C6 . . 118.2(3) ?
C4 C5 H5A . . 120.9 ?
C6 C5 H5A . . 120.9 ?
C5 C4 C3 . . 120.9(3) ?
C5 C4 H4A . . 119.5 ?
C3 C4 H4A . . 119.5 ?
C2 C3 C4 . . 121.8(3) ?
C2 C3 H3A . . 119.1 ?
C4 C3 H3A . . 119.1 ?
C3 C2 C1 . . 117.4(3) ?
C3 C2 H2A . . 121.3 ?
C1 C2 H2A . . 121.3 ?
C2 C1 C6 . . 121.0(3) ?
C2 C1 S1 . . 129.1(2) ?
C6 C1 S1 . . 109.8(2) ?
N1 C7 S1 . . 118.6(2) ?
N1 C7 S2 . . 120.2(2) ?
S1 C7 S2 . . 121.18(17) ?
C9 C8 S2 . . 114.5(2) ?
C9 C8 H8A . . 108.6 ?
S2 C8 H8A . . 108.6 ?
C9 C8 H8B . . 108.6 ?
S2 C8 H8B . . 108.6 ?
H8A C8 H8B . . 107.6 ?
O3 C9 C10 . . 122.6(3) ?
O3 C9 C8 . . 120.5(3) ?
C10 C9 C8 . . 116.9(3) ?
C15 C10 C11 . . 119.3(3) ?
C15 C10 C9 . . 123.5(3) ?
C11 C10 C9 . . 117.1(3) ?
C10 C15 C14 . . 120.3(3) ?
C10 C15 H15A . . 119.8 ?
C14 C15 H15A . . 119.8 ?
C13 C14 C15 . . 119.1(3) ?
C13 C14 H14A . . 120.5 ?
C15 C14 H14A . . 120.5 ?
C14 C13 C12 . . 121.8(3) ?
C14 C13 Br1 . . 119.6(2) ?
C12 C13 Br1 . . 118.6(2) ?
C13 C12 C11 . . 118.7(3) ?
C13 C12 H12A . . 120.6 ?
C11 C12 H12A . . 120.6 ?
C12 C11 C10 . . 120.7(3) ?
C12 C11 H11A . . 119.7 ?
C10 C11 H11A . . 119.7 ?
C7 N1 C6 . . 109.0(3) ?
O2 S2 O1 . . 118.72(13) ?
O2 S2 C7 . . 108.34(13) ?
O1 S2 C7 . . 107.07(13) ?
O2 S2 C8 . . 106.09(13) ?
O1 S2 C8 . . 110.47(13) ?
C7 S2 C8 . . 105.39(13) ?
C1 S1 C7 . . 87.97(14) ?

loop_
_geom_bond_atom_site_label_1
_geom_bond_atom_site_label_2
_geom_bond_site_symmetry_2
_geom_bond_distance
_geom_bond_publ_flag
Br1 C13 . 1.893(3) ?
C6 C5 . 1.389(4) ?
C6 N1 . 1.395(4) ?
C6 C1 . 1.404(4) ?
C5 C4 . 1.378(5) ?
C5 H5A . 0.9300 ?
C4 C3 . 1.393(5) ?
C4 H4A . 0.9300 ?
C3 C2 . 1.378(4) ?
C3 H3A . 0.9300 ?
C2 C1 . 1.393(4) ?
C2 H2A . 0.9300 ?
C1 S1 . 1.726(3) ?
C7 N1 . 1.281(4) ?
C7 S1 . 1.726(3) ?
C7 S2 . 1.767(3) ?
C8 C9 . 1.520(4) ?
C8 S2 . 1.773(3) ?
C8 H8A . 0.9700 ?
C8 H8B . 0.9700 ?
C9 O3 . 1.204(4) ?
C9 C10 . 1.489(4) ?
C10 C15 . 1.378(4) ?
C10 C11 . 1.391(4) ?
C15 C14 . 1.386(4) ?
C15 H15A . 0.9300 ?
C14 C13 . 1.369(4) ?
C14 H14A . 0.9300 ?
C13 C12 . 1.375(4) ?
C12 C11 . 1.378(4) ?
C12 H12A . 0.9300 ?
C11 H11A . 0.9300 ?
O2 S2 . 1.428(2) ?
O1 S2 . 1.435(2) ?

loop_
_geom_hbond_atom_site_label_D
_geom_hbond_atom_site_label_H
_geom_hbond_atom_site_label_A
_geom_hbond_site_symmetry_A
_geom_hbond_distance_DH
_geom_hbond_distance_HA
_geom_hbond_distance_DA
_geom_hbond_angle_DHA
_geom_hbond_publ_flag
C4 H4A O2 4_676 0.93 2.56 3.420(4) 154.0 y
C8 H8A O1 3_565 0.97 2.37 3.289(3) 157.7 y
C8 H8B O1 1_655 0.97 2.50 3.241(4) 132.8 y
C14 H14A O2 3_665 0.93 2.56 3.226(4) 128.4 y

loop_
_geom_torsion_atom_site_label_1
_geom_torsion_atom_site_label_2
_geom_torsion_atom_site_label_3
_geom_torsion_atom_site_label_4
_geom_torsion_site_symmetry_1
_geom_torsion_site_symmetry_2
_geom_torsion_site_symmetry_3
_geom_torsion_site_symmetry_4
_geom_torsion
_geom_torsion_publ_flag
N1 C6 C5 C4 . . . . -176.3(3) ?
C1 C6 C5 C4 . . . . 2.1(4) ?
C6 C5 C4 C3 . . . . -0.4(4) ?
C5 C4 C3 C2 . . . . -1.0(5) ?
C4 C3 C2 C1 . . . . 0.6(4) ?
C3 C2 C1 C6 . . . . 1.1(4) ?
C3 C2 C1 S1 . . . . 178.0(2) ?
C5 C6 C1 C2 . . . . -2.5(4) ?
N1 C6 C1 C2 . . . . 176.0(3) ?
C5 C6 C1 S1 . . . . -180.0(2) ?
N1 C6 C1 S1 . . . . -1.4(3) ?
S2 C8 C9 O3 . . . . -19.1(4) ?
S2 C8 C9 C10 . . . . 159.8(2) ?
O3 C9 C10 C15 . . . . -168.3(3) ?
C8 C9 C10 C15 . . . . 12.9(4) ?
O3 C9 C10 C11 . . . . 11.5(4) ?
C8 C9 C10 C11 . . . . -167.4(3) ?
C11 C10 C15 C14 . . . . 0.3(4) ?
C9 C10 C15 C14 . . . . 180.0(3) ?
C10 C15 C14 C13 . . . . 0.7(4) ?
C15 C14 C13 C12 . . . . -1.4(5) ?
C15 C14 C13 Br1 . . . . 177.9(2) ?
C14 C13 C12 C11 . . . . 1.0(5) ?
Br1 C13 C12 C11 . . . . -178.3(2) ?
C13 C12 C11 C10 . . . . 0.1(5) ?
C15 C10 C11 C12 . . . . -0.7(4) ?
C9 C10 C11 C12 . . . . 179.6(3) ?
S1 C7 N1 C6 . . . . 1.1(3) ?
S2 C7 N1 C6 . . . . -177.54(19) ?
C5 C6 N1 C7 . . . . 178.7(3) ?
C1 C6 N1 C7 . . . . 0.3(3) ?
N1 C7 S2 O2 . . . . -43.5(3) ?
S1 C7 S2 O2 . . . . 137.99(16) ?
N1 C7 S2 O1 . . . . -172.6(2) ?
S1 C7 S2 O1 . . . . 8.8(2) ?
N1 C7 S2 C8 . . . . 69.7(3) ?
S1 C7 S2 C8 . . . . -108.81(18) ?
C9 C8 S2 O2 . . . . -174.09(19) ?
C9 C8 S2 O1 . . . . -44.2(2) ?
C9 C8 S2 C7 . . . . 71.1(2) ?
C2 C1 S1 C7 . . . . -175.6(3) ?
C6 C1 S1 C7 . . . . 1.6(2) ?
N1 C7 S1 C1 . . . . -1.6(2) ?
S2 C7 S1 C1 . . . . 176.96(18) ?

loop_
_cod_related_entry_id
_cod_related_entry_database
_cod_related_entry_code
1 ChemSpider 24744116
